data_7034638
loop_
_publ_author_name
'Ji, Haipeng'
'Huang, Zhaohui'
'Xia, Zhiguo'
'Molokeev, Maxim S.'
'Jiang, Xingxing'
'Lin, Zheshuai'
'Atuchin, Victor V.'

_publ_section_title
;
 Comparative investigations of the crystal structure and photoluminescence
 property of eulytite-type Ba3Eu(PO4)3 and Sr3Eu(PO4)3.
;
_journal_issue 16
_journal_name_full 'Dalton transactions (Cambridge, England : 2003)'
_journal_page_first 7679
_journal_page_last 7686
_journal_paper_doi 10.1039/c4dt03887h
_journal_volume 44
_journal_year 2015
_chemical_formula_moiety 'Eu O12 P3, 3(Sr)'
_chemical_formula_sum 'Eu O12 P3 Sr3'
_chemical_formula_weight 699.74
_space_group_IT_number 220
_symmetry_cell_setting cubic
_symmetry_space_group_name_Hall 'I -4bd 2c 3'
_symmetry_space_group_name_H-M 'I -4 3 d'
_cell_angle_alpha 90
_cell_angle_beta 90
_cell_angle_gamma 90
_cell_formula_units_Z 4
_cell_length_a 10.12028(15)
_cell_length_b 10.12028(15)
_cell_length_c 10.12028(15)
_cell_measurement_temperature 300
_cell_volume 1036.52(3)
_diffrn_ambient_temperature 300
_diffrn_measurement_device_type
;
D8 ADVANCE Bruker
;
_diffrn_radiation_monochromator none
_diffrn_radiation_probe x-ray
_diffrn_radiation_type
;
 Cu K\a~1~~2~
;
_exptl_absorpt_coefficient_mu 67.452
_exptl_crystal_density_diffrn 4.484
_pd_char_colour
;
colourless
;
_pd_meas_2theta_range_inc 0.02
_pd_meas_2theta_range_max 120
_pd_meas_2theta_range_min 5
_pd_meas_scan_method step
_pd_proc_ls_pref_orient_corr
;
no preferred orientation
;
_pd_proc_ls_profile_function PearsonVII
_pd_proc_ls_prof_R_factor 9.476
_pd_proc_ls_prof_wR_expected 11.917
_pd_proc_ls_prof_wR_factor 13.306
_pd_proc_number_of_points 5750
_pd_spec_mount_mode reflection
_refine_ls_goodness_of_fit_all 1.117
_refine_ls_R_I_factor 1.66
_refine_ls_shift/su_max 0.01000
_cod_data_source_file c4dt03887h2.cif
_cod_data_source_block a
_cod_depositor_comments 'Adding full bibliography for 7034637--7034638.cif.'
_cod_original_cell_volume 1036.519(46)
_cod_original_sg_symbol_Hall
;
I -4bd 2c 3
;
_cod_original_sg_symbol_H-M I-43d
_cod_original_formula_sum
;
Eu O12 P3 Sr3
;
_cod_database_code 7034638

loop_
_symmetry_equiv_pos_as_xyz
'x, y, z'
'-x, -y+1/2, z'
'-x, y+1/2, -z+1/2'
'-x+1/4, -z-1/4, y-1/4'
'-x+1/4, z+1/4, -y-1/4'
'-x+1/2, -y, z+1/2'
'-x+1/2, y, -z'
'-x-1/4, -z+1/4, y+1/4'
'-x-1/4, z-1/4, -y+1/4'
'-y, -z+1/2, x'
'-y, z+1/2, -x+1/2'
'-y+1/4, -x-1/4, z-1/4'
'-y+1/4, x+1/4, -z-1/4'
'-y+1/2, -z, x+1/2'
'-y+1/2, z, -x'
'-y-1/4, -x+1/4, z+1/4'
'-y-1/4, x-1/4, -z+1/4'
'-z, -x+1/2, y'
'-z, x+1/2, -y+1/2'
'-z+1/4, -y-1/4, x-1/4'
'-z+1/4, y+1/4, -x-1/4'
'-z+1/2, -x, y+1/2'
'-z+1/2, x, -y'
'-z-1/4, -y+1/4, x+1/4'
'-z-1/4, y-1/4, -x+1/4'
'z, -x, -y+1/2'
'z, x, y'
'z+1/4, -y-1/4, -x+1/4'
'z+1/4, y+1/4, x+1/4'
'z+1/2, -x+1/2, -y'
'z+1/2, x+1/2, y+1/2'
'z-1/4, -y+1/4, -x-1/4'
'z-1/4, y-1/4, x-1/4'
'y, -z, -x+1/2'
'y, z, x'
'y+1/4, -x-1/4, -z+1/4'
'y+1/4, x+1/4, z+1/4'
'y+1/2, -z+1/2, -x'
'y+1/2, z+1/2, x+1/2'
'y-1/4, -x+1/4, -z-1/4'
'y-1/4, x-1/4, z-1/4'
'x, -y, -z+1/2'
'x+1/4, -z-1/4, -y+1/4'
'x+1/4, z+1/4, y+1/4'
'x+1/2, -y+1/2, -z'
'x+1/2, y+1/2, z+1/2'
'x-1/4, -z+1/4, -y-1/4'
'x-1/4, z-1/4, y-1/4'

loop_
_atom_site_label
_atom_site_type_symbol
_atom_site_fract_x
_atom_site_fract_y
_atom_site_fract_z
_atom_site_occupancy
_atom_site_B_iso_or_equiv
Sr Sr 0.06449(13) 0.06449(13) 0.06449(13) 0.75 2.00(35)
Eu Eu 0.06449(13) 0.06449(13) 0.06449(13) 0.25 2.00(35)
P P 0.375 0 0.25 1 3.00(39)
O1 O 0.2831(45) -0.0420(31) 0.1170(33) 0.325(13) 2.50(44)
O2 O 0.3000(18) 0.0743(12) 0.1479(11) 0.675(13) 2.50(44)

loop_
_diffrn_radiation_wavelength
_diffrn_radiation_wavelength_wt
1.5406 1.0000
1.5443 0.5000

loop_
_geom_angle_atom_site_label_1
_geom_angle_atom_site_label_2
_geom_angle_atom_site_label_3
_geom_angle
_geom_angle_site_symmetry_1
_geom_angle_site_symmetry_3
O1 Sr O1 57.1(26) 1_555 7_555
O1 Sr O1 138.4(45) 1_555 17_555
O1 Sr O1 53.1(27) 1_555 20_555
O1 Sr O1 106.3(16) 1_555 27_555
O1 Sr O1 86.4(12) 1_555 34_555
O1 Sr O1 113.9(19) 1_555 47_555
O1 Sr O2 28.2(55) 1_555 1_555
O1 Sr O2 73.9(12) 1_555 7_555
O1 Sr O2 95.84(89) 1_555 27_555
O1 Sr O2 99.17(100) 1_555 33_555
O1 Sr O2 59.5(18) 1_555 34_555
O1 Sr O2 84.81(88) 1_555 35_555
O1 Sr O2 145.1(42) 1_555 41_555
O1 Sr O2 88.46(82) 1_555 48_555
O1 Sr O1 133.6(36) 7_555 17_555
O1 Sr O1 111.3(18) 7_555 18_555
O1 Sr O1 52.1(26) 7_555 20_555
O1 Sr O1 59.4(21) 7_555 47_555
O1 Sr O2 72.3(13) 7_555 1_555
O1 Sr O2 27.4(48) 7_555 7_555
O1 Sr O2 137.9(30) 7_555 18_555
O1 Sr O2 102.58(96) 7_555 27_555
O1 Sr O2 87.88(85) 7_555 33_555
O1 Sr O2 90.42(77) 7_555 34_555
O1 Sr O2 140.5(30) 7_555 35_555
O1 Sr O2 93.64(97) 7_555 41_555
O1 Sr O2 39.1(31) 7_555 48_555
O1 Sr O1 98.8(12) 17_555 20_555
O1 Sr O2 146.2(45) 17_555 1_555
O1 Sr O2 136.6(31) 17_555 7_555
O1 Sr O2 40.4(35) 17_555 18_555
O1 Sr O2 114.6(15) 17_555 27_555
O1 Sr O2 51.1(24) 17_555 33_555
O1 Sr O2 79.26(92) 17_555 34_555
O1 Sr O2 81.18(89) 17_555 35_555
O1 Sr O2 48.8(27) 17_555 41_555
O1 Sr O2 95.05(78) 17_555 48_555
O2 Sr O2 76.89(59) 1_555 7_555
O2 Sr O2 139.4(18) 1_555 18_555
O2 Sr O2 68.64(72) 1_555 27_555
O2 Sr O2 125.8(11) 1_555 33_555
O2 Sr O2 79.46(54) 1_555 34_555
O2 Sr O2 110.04(63) 1_555 48_555
O2 Sr O2 117.69(85) 7_555 18_555
O2 Sr O2 107.23(56) 7_555 33_555
O2 Sr O2 87.91(45) 7_555 41_555
O2 Sr O2 50.01(99) 7_555 48_555
O2 Sr O2 57.59(94) 33_555 41_555
O1 P O1 107.6(21) 1_555 8_655
O1 P O1 113.2(23) 1_555 42_555
O1 P O2 45.1(30) 1_555 1_555
O1 P O2 149.2(46) 1_555 8_655
O1 P O2 72.7(16) 1_555 9_655
O1 P O2 98.4(14) 1_555 42_555
O2 P O2 105.12(83) 1_555 8_655
O2 P O2 118.6(10) 1_555 42_555

loop_
_geom_bond_atom_site_label_1
_geom_bond_atom_site_label_2
_geom_bond_distance
_geom_bond_site_symmetry_2
Sr O1 2.518(43) .
Sr O1 2.629(39) 7_555
Sr O1 2.861(45) 17_555
Sr O2 2.530(18) .
Sr O2 2.552(17) 7_555
Sr O2 2.962(16) 33_555
P O1 1.690(37) .
P O2 1.486(14) .
